data_4511463
loop_
_publ_author_name
'Huang, Xiao-Chun'
'Zhang, Jie-Peng'
'Chen, Xiao-Ming'

_publ_section_title
;
 One-Dimensional Supramolecular Isomerism of Copper(I) and Silver(I)
 Imidazolates Based on the Ligand Orientations
;
_journal_issue 5
_journal_name_full 'Crystal Growth &amp; Design'
_journal_page_first 1194
_journal_paper_doi 10.1021/cg060048+
_journal_volume 6
_journal_year 2006
_chemical_formula_moiety Ag(C3N2H3)
_chemical_formula_sum 'C3 H3 Ag N2'
_chemical_formula_weight 174.94
_chemical_name_common 'silver(I) imidazolate'
_chemical_name_systematic
;
 ?
;
_space_group_IT_number 14
_symmetry_cell_setting monoclinic
_symmetry_space_group_name_Hall '-P 2ybc'
_symmetry_space_group_name_H-M 'P 1 21/c 1'
_atom_sites_solution_hydrogens geom
_atom_sites_solution_primary direct
_atom_sites_solution_secondary difmap
_audit_creation_method SHELXL-97
_cell_angle_alpha 90.00
_cell_angle_beta 106.605(11)
_cell_angle_gamma 90.00
_cell_formula_units_Z 16
_cell_length_a 11.4604(14)
_cell_length_b 16.882(2)
_cell_length_c 9.3032(13)
_cell_measurement_temperature 294(2)
_cell_volume 1724.9(4)
_computing_cell_refinement 'SAINT-PLUS, Ver. 6.0, 1997'
_computing_data_collection 'SMART, 1998.'
_computing_data_reduction 'SAINT-PLUS, Ver. 6.0, 1997'
_computing_molecular_graphics 'XP, Ver. 6.10, Bruker AXS Inc., 2000.'
_computing_publication_material 'SHELXTL-Bruker AXS Inc., 1998.'
_computing_structure_refinement 'SHELXL-97 (Sheldrick, 1997)'
_computing_structure_solution 'SHELXS-97 (Sheldrick, 1990)'
_diffrn_ambient_temperature 294(2)
_diffrn_measured_fraction_theta_full 0.992
_diffrn_measured_fraction_theta_max 0.992
_diffrn_measurement_device_type 'Bruker Apex CCD'
_diffrn_measurement_method '\w scan'
_diffrn_radiation_monochromator graphite
_diffrn_radiation_source 'fine-focus sealed tube'
_diffrn_radiation_type MoK\a
_diffrn_radiation_wavelength 0.71073
_diffrn_reflns_av_R_equivalents 0.0175
_diffrn_reflns_av_sigmaI/netI 0.0185
_diffrn_reflns_limit_h_max 15
_diffrn_reflns_limit_h_min -11
_diffrn_reflns_limit_k_max 22
_diffrn_reflns_limit_k_min -22
_diffrn_reflns_limit_l_max 12
_diffrn_reflns_limit_l_min -12
_diffrn_reflns_number 13507
_diffrn_reflns_theta_full 28.00
_diffrn_reflns_theta_max 28.00
_diffrn_reflns_theta_min 3.04
_diffrn_standards_decay_% 0
_exptl_absorpt_coefficient_mu 4.485
_exptl_absorpt_correction_T_max 0.4674
_exptl_absorpt_correction_T_min 0.3464
_exptl_absorpt_correction_type multi-scan
_exptl_absorpt_process_details 'SADABS (Bruker, 2002)'
_exptl_crystal_colour colorless
_exptl_crystal_density_diffrn 2.695
_exptl_crystal_density_method 'not measured'
_exptl_crystal_description needle
_exptl_crystal_F_000 1312
_exptl_crystal_size_max 0.30
_exptl_crystal_size_mid 0.20
_exptl_crystal_size_min 0.20
_refine_diff_density_max 0.533
_refine_diff_density_min -0.714
_refine_diff_density_rms 0.118
_refine_ls_extinction_method none
_refine_ls_goodness_of_fit_ref 1.044
_refine_ls_hydrogen_treatment constr
_refine_ls_matrix_type full
_refine_ls_number_parameters 217
_refine_ls_number_reflns 4117
_refine_ls_number_restraints 0
_refine_ls_restrained_S_all 1.044
_refine_ls_R_factor_all 0.0310
_refine_ls_R_factor_gt 0.0252
_refine_ls_shift/su_max 0.001
_refine_ls_shift/su_mean 0.000
_refine_ls_structure_factor_coef Fsqd
_refine_ls_weighting_details 'calc w=1/[\s^2^(Fo^2^)+(0.0290P)^2^+0.6013P] where P=(Fo^2^+2Fc^2^)/3'
_refine_ls_weighting_scheme calc
_refine_ls_wR_factor_gt 0.0572
_refine_ls_wR_factor_ref 0.0596
_reflns_number_gt 3569
_reflns_number_total 4117
_reflns_threshold_expression >2sigma(I)
_cod_data_source_file cg060048%2Bsi20060125_040456.cif
_cod_data_source_block compound_1c
_cod_depositor_comments
;
The following automatic conversions were performed:

'_symmetry_cell_setting' value 'Monoclinic' changed to 'monoclinic'
according to
/usr/data/users/saulius/automatic-downloads/retrospective/ACS/lib/dictionaries/cif_core.dic
dictionary named 'cif_core.dic' version 2.4.2 from
2011-04-26.

'_exptl_absorpt_correction_type' value 'Multi-scan'
changed to 'multi-scan' according to
/usr/data/users/saulius/automatic-downloads/retrospective/ACS/lib/dictionaries/cif_core.dic
dictionary named 'cif_core.dic' version 2.4.2 from 2011-04-26.

Automatic conversion script
Id: cif_fix_values 2281 2013-09-26 08:29:07Z andrius 
;
_cod_original_sg_symbol_H-M P2(1)/c
_cod_database_code 4511463

loop_
_symmetry_equiv_pos_as_xyz
'x, y, z'
'-x, y+1/2, -z+1/2'
'-x, -y, -z'
'x, -y-1/2, z-1/2'

loop_
_atom_site_label
_atom_site_type_symbol
_atom_site_fract_x
_atom_site_fract_y
_atom_site_fract_z
_atom_site_U_iso_or_equiv
_atom_site_adp_type
_atom_site_occupancy
_atom_site_symmetry_multiplicity
_atom_site_calc_flag
_atom_site_refinement_flags
Ag1 Ag -0.88104(2) 0.199446(15) -0.11872(3) 0.05338(8) Uani 1 1 d .
Ag2 Ag -0.40878(2) 0.065653(17) 0.30344(3) 0.05663(8) Uani 1 1 d .
Ag3 Ag 0.13804(2) 0.119430(15) 0.58182(3) 0.04883(8) Uani 1 1 d .
Ag4 Ag 0.67867(2) 0.186713(18) 0.87984(3) 0.05841(9) Uani 1 1 d .
N1 N -0.7503(2) 0.11774(15) -0.0056(3) 0.0451(6) Uani 1 1 d .
N2 N -0.5763(2) 0.07044(16) 0.1420(3) 0.0487(6) Uani 1 1 d .
N3 N -0.2402(2) 0.06801(16) 0.4629(3) 0.0474(6) Uani 1 1 d .
N4 N -0.0405(2) 0.08433(15) 0.5606(3) 0.0426(6) Uani 1 1 d .
N5 N 0.3187(2) 0.15129(17) 0.6072(3) 0.0462(6) Uani 1 1 d .
N6 N 0.5144(2) 0.17815(16) 0.7143(3) 0.0482(6) Uani 1 1 d .
N7 N 0.8419(2) 0.18633(16) 1.0472(3) 0.0508(7) Uani 1 1 d .
N8 N 0.9999(2) 0.22359(15) 1.2365(3) 0.0464(6) Uani 1 1 d .
C1 C -0.6488(3) 0.13291(19) 0.1038(3) 0.0462(7) Uani 1 1 d .
H1A H -0.6306 0.1823 0.1489 0.055 Uiso 1 1 calc R
C2 C -0.7404(3) 0.03982(19) -0.0417(4) 0.0532(8) Uani 1 1 d .
H2A H -0.7970 0.0115 -0.1153 0.064 Uiso 1 1 calc R
C3 C -0.6342(3) 0.01104(19) 0.0478(4) 0.0550(8) Uani 1 1 d .
H3A H -0.6054 -0.0403 0.0459 0.066 Uiso 1 1 calc R
C4 C -0.1366(3) 0.09331(18) 0.4422(3) 0.0446(7) Uani 1 1 d .
H4A H -0.1319 0.1154 0.3525 0.053 Uiso 1 1 calc R
C5 C -0.2084(3) 0.0405(2) 0.6072(4) 0.0494(7) Uani 1 1 d .
H5A H -0.2611 0.0190 0.6564 0.059 Uiso 1 1 calc R
C6 C -0.0862(3) 0.05014(19) 0.6660(4) 0.0479(7) Uani 1 1 d .
H6A H -0.0411 0.0358 0.7624 0.058 Uiso 1 1 calc R
C7 C 0.4067(3) 0.1611(2) 0.7344(3) 0.0491(7) Uani 1 1 d .
H7A H 0.3943 0.1564 0.8285 0.059 Uiso 1 1 calc R
C8 C 0.4934(3) 0.1785(2) 0.5623(4) 0.0596(9) Uani 1 1 d .
H8A H 0.5512 0.1883 0.5117 0.072 Uiso 1 1 calc R
C9 C 0.3745(3) 0.1623(3) 0.4978(4) 0.0632(10) Uani 1 1 d .
H9A H 0.3368 0.1591 0.3952 0.076 Uiso 1 1 calc R
C10 C 0.8871(3) 0.23970(19) 1.1529(4) 0.0492(7) Uani 1 1 d .
H10A H 0.8442 0.2843 1.1673 0.059 Uiso 1 1 calc R
C11 C 1.0294(3) 0.1546(2) 1.1779(4) 0.0489(7) Uani 1 1 d .
H11A H 1.1033 0.1280 1.2115 0.059 Uiso 1 1 calc R
C12 C 0.9335(3) 0.1316(2) 1.0629(4) 0.0530(8) Uani 1 1 d .
H12A H 0.9301 0.0864 1.0046 0.064 Uiso 1 1 calc R

loop_
_atom_site_aniso_label
_atom_site_aniso_U_11
_atom_site_aniso_U_22
_atom_site_aniso_U_33
_atom_site_aniso_U_23
_atom_site_aniso_U_13
_atom_site_aniso_U_12
Ag1 0.04105(15) 0.05994(15) 0.05037(14) 0.00495(11) -0.00103(11) 0.01491(11)
Ag2 0.03278(13) 0.07018(17) 0.05554(15) 0.00199(12) -0.00566(11) 0.00239(11)
Ag3 0.03020(12) 0.06049(15) 0.05062(14) -0.00716(11) 0.00323(10) -0.00596(10)
Ag4 0.03476(14) 0.07565(18) 0.05480(15) 0.00378(12) -0.00329(11) -0.01192(12)
N1 0.0344(13) 0.0546(15) 0.0426(13) 0.0055(11) 0.0053(11) 0.0064(11)
N2 0.0346(14) 0.0549(15) 0.0488(14) 0.0011(12) -0.0008(11) 0.0046(11)
N3 0.0305(13) 0.0550(15) 0.0501(14) 0.0004(12) 0.0011(11) 0.0004(11)
N4 0.0303(12) 0.0477(13) 0.0457(13) -0.0046(11) 0.0043(10) -0.0018(10)
N5 0.0333(13) 0.0616(16) 0.0404(13) -0.0041(11) 0.0051(11) -0.0058(12)
N6 0.0291(13) 0.0625(16) 0.0478(14) 0.0032(12) 0.0028(11) -0.0024(11)
N7 0.0365(14) 0.0608(16) 0.0485(15) 0.0028(12) 0.0017(12) -0.0123(12)
N8 0.0382(14) 0.0462(13) 0.0474(14) 0.0021(11) 0.0004(11) -0.0079(11)
C1 0.0413(17) 0.0516(17) 0.0414(15) -0.0022(13) 0.0050(13) 0.0053(14)
C2 0.0389(17) 0.0512(18) 0.0592(19) 0.0026(15) -0.0025(14) -0.0067(14)
C3 0.0464(19) 0.0438(16) 0.064(2) 0.0034(15) -0.0009(16) 0.0007(14)
C4 0.0362(16) 0.0515(16) 0.0419(15) -0.0001(13) 0.0045(13) -0.0003(13)
C5 0.0381(17) 0.0574(18) 0.0505(17) 0.0040(14) 0.0092(14) -0.0030(14)
C6 0.0408(17) 0.0535(17) 0.0427(16) -0.0005(13) 0.0009(13) 0.0006(14)
C7 0.0362(17) 0.066(2) 0.0403(15) 0.0041(14) 0.0039(13) -0.0084(15)
C8 0.0417(19) 0.089(3) 0.0511(19) -0.0073(18) 0.0178(15) -0.0059(18)
C9 0.047(2) 0.097(3) 0.0412(17) -0.0118(18) 0.0059(15) -0.0110(19)
C10 0.0395(17) 0.0449(16) 0.0571(18) 0.0009(14) 0.0040(14) -0.0069(13)
C11 0.0353(16) 0.0594(19) 0.0496(17) 0.0045(15) 0.0082(13) -0.0028(14)
C12 0.0467(19) 0.0608(19) 0.0498(18) -0.0094(15) 0.0114(15) -0.0078(16)

loop_
_atom_type_symbol
_atom_type_description
_atom_type_scat_dispersion_real
_atom_type_scat_dispersion_imag
_atom_type_scat_source
C C 0.0033 0.0016 'International Tables Vol C Tables 4.2.6.8 and 6.1.1.4'
H H 0.0000 0.0000 'International Tables Vol C Tables 4.2.6.8 and 6.1.1.4'
N N 0.0061 0.0033 'International Tables Vol C Tables 4.2.6.8 and 6.1.1.4'
Ag Ag -0.8971 1.1015 'International Tables Vol C Tables 4.2.6.8 and 6.1.1.4'

loop_
_geom_angle_atom_site_label_1
_geom_angle_atom_site_label_2
_geom_angle_atom_site_label_3
_geom_angle
_geom_angle_site_symmetry_1
_geom_angle_site_symmetry_3
N8 Ag1 N1 169.93(10) 4_364 .
N8 Ag1 Ag3 83.90(7) 4_364 1_454
N1 Ag1 Ag3 86.65(7) . 1_454
N3 Ag2 N2 176.59(11) . .
N4 Ag3 N5 178.15(10) . .
N4 Ag3 Ag1 83.77(7) . 1_656
N5 Ag3 Ag1 96.11(7) . 1_656
N7 Ag4 N6 175.76(11) . .
C1 N1 C2 104.9(3) . .
C1 N1 Ag1 127.0(2) . .
C2 N1 Ag1 127.5(2) . .
C1 N2 C3 105.0(3) . .
C1 N2 Ag2 127.2(2) . .
C3 N2 Ag2 127.8(2) . .
C4 N3 C5 104.7(2) . .
C4 N3 Ag2 126.3(2) . .
C5 N3 Ag2 128.9(2) . .
C4 N4 C6 104.3(3) . .
C4 N4 Ag3 127.3(2) . .
C6 N4 Ag3 128.3(2) . .
C7 N5 C9 104.5(3) . .
C7 N5 Ag3 127.6(2) . .
C9 N5 Ag3 127.9(2) . .
C7 N6 C8 104.5(3) . .
C7 N6 Ag4 126.4(2) . .
C8 N6 Ag4 128.6(2) . .
C10 N7 C12 104.7(3) . .
C10 N7 Ag4 129.5(2) . .
C12 N7 Ag4 125.6(2) . .
C10 N8 C11 104.5(3) . .
C10 N8 Ag1 126.8(2) . 4_767
C11 N8 Ag1 126.8(2) . 4_767
N2 C1 N1 113.2(3) . .
C3 C2 N1 108.5(3) . .
C2 C3 N2 108.4(3) . .
N4 C4 N3 114.1(3) . .
C6 C5 N3 108.0(3) . .
C5 C6 N4 108.9(3) . .
N5 C7 N6 113.6(3) . .
C9 C8 N6 108.4(3) . .
C8 C9 N5 109.0(3) . .
N7 C10 N8 113.8(3) . .
C12 C11 N8 108.8(3) . .
C11 C12 N7 108.3(3) . .

loop_
_geom_bond_atom_site_label_1
_geom_bond_atom_site_label_2
_geom_bond_distance
_geom_bond_site_symmetry_2
Ag1 N8 2.077(2) 4_364
Ag1 N1 2.087(2) .
Ag1 Ag3 3.1595(5) 1_454
Ag2 N3 2.073(2) .
Ag2 N2 2.074(2) .
Ag3 N4 2.085(2) .
Ag3 N5 2.086(3) .
Ag3 Ag1 3.1595(5) 1_656
Ag4 N7 2.064(3) .
Ag4 N6 2.069(3) .
N1 C1 1.333(4) .
N1 C2 1.370(4) .
N2 C1 1.326(4) .
N2 C3 1.371(4) .
N3 C4 1.326(4) .
N3 C5 1.368(4) .
N4 C4 1.325(4) .
N4 C6 1.364(4) .
N5 C7 1.327(4) .
N5 C9 1.361(4) .
N6 C7 1.332(4) .
N6 C8 1.365(4) .
N7 C10 1.325(4) .
N7 C12 1.375(4) .
N8 C10 1.332(4) .
N8 C11 1.368(4) .
N8 Ag1 2.077(2) 4_767
C2 C3 1.353(4) .
C5 C6 1.360(4) .
C8 C9 1.351(5) .
C11 C12 1.354(4) .
